data_4512763
loop_
_publ_author_name
'Bredikhin, Alexander A.'
'Bredikhina, Zemfira A.'
'Zakharychev, Dmitry V.'
'Samigullina, Aida I.'
'Gubaidullin, Aidar T.'

_publ_section_title
;
 4-Benzoylamino-3-hydroxybutyric Acid, Historically First
 &#x201C;Anomalous Racemate&#x201D;: Reinvestigation
;
_journal_issue 3
_journal_name_full 'Crystal Growth &amp; Design'
_journal_page_first 1362
_journal_paper_doi 10.1021/cg5017615
_journal_volume 15
_journal_year 2015
_chemical_formula_moiety 'C11 H13 N O4'
_chemical_formula_sum 'C11 H13 N O4'
_chemical_formula_weight 223.22
_chemical_name_systematic
;
 ?
;
_space_group_IT_number 15
_symmetry_cell_setting monoclinic
_symmetry_Int_Tables_number 15
_symmetry_space_group_name_Hall '-C 2yc'
_symmetry_space_group_name_H-M 'C 1 2/c 1'
_atom_sites_solution_hydrogens geom
_atom_sites_solution_primary direct
_atom_sites_solution_secondary difmap
_audit_creation_method SHELXL-97
_cell_angle_alpha 90.00
_cell_angle_beta 98.238(10)
_cell_angle_gamma 90.00
_cell_formula_units_Z 8
_cell_length_a 24.642(11)
_cell_length_b 11.524(5)
_cell_length_c 7.871(4)
_cell_measurement_reflns_used 1335
_cell_measurement_temperature 296(2)
_cell_measurement_theta_max 23.77
_cell_measurement_theta_min 3.91
_cell_volume 2212.1(18)
_computing_cell_refinement 'APEX2 v2008.6-1 (Bruker AXS)'
_computing_data_collection 'Bruker SMART'
_computing_data_reduction 'SAINT V7.34A (Bruker AXS, 2006)'
_computing_molecular_graphics 'Ortep-3 for Windows (Farrugia, 1997)'
_computing_publication_material 'WinGX publication routines (Farrugia, 1999)'
_computing_structure_refinement 'SHELXL-97 (Sheldrick, 1997)'
_computing_structure_solution 'SHELXS-97 (Sheldrick, 1990)'
_diffrn_ambient_temperature 296(2)
_diffrn_measured_fraction_theta_full 0.992
_diffrn_measured_fraction_theta_max 0.974
_diffrn_measurement_device_type 'Bruker APEX-II CCD'
_diffrn_measurement_method '\f and \w scans'
_diffrn_radiation_monochromator graphite
_diffrn_radiation_source 'fine-focus sealed tube'
_diffrn_radiation_type MoK\a
_diffrn_radiation_wavelength 0.71073
_diffrn_reflns_av_R_equivalents 0.0725
_diffrn_reflns_av_sigmaI/netI 0.0654
_diffrn_reflns_limit_h_max 32
_diffrn_reflns_limit_h_min -27
_diffrn_reflns_limit_k_max 14
_diffrn_reflns_limit_k_min -15
_diffrn_reflns_limit_l_max 10
_diffrn_reflns_limit_l_min -8
_diffrn_reflns_number 9457
_diffrn_reflns_theta_full 26.00
_diffrn_reflns_theta_max 27.93
_diffrn_reflns_theta_min 4.26
_exptl_absorpt_coefficient_mu 0.103
_exptl_absorpt_correction_T_max 0.9858
_exptl_absorpt_correction_T_min 0.9620
_exptl_absorpt_correction_type multi-scan
_exptl_absorpt_process_details
;
G.M. Sheldrick (1998a). SADABS v.2.01, Bruker.
Siemens Area Detector Absorption Correction Program.
Bruker AXS. Madison. Wisconsin. USA
;
_exptl_crystal_colour colorless
_exptl_crystal_density_diffrn 1.340
_exptl_crystal_density_method 'not measured'
_exptl_crystal_description needle
_exptl_crystal_F_000 944
_exptl_crystal_size_max 0.38
_exptl_crystal_size_mid 0.18
_exptl_crystal_size_min 0.14
_refine_diff_density_max 0.309
_refine_diff_density_min -0.277
_refine_diff_density_rms 0.054
_refine_ls_extinction_method none
_refine_ls_goodness_of_fit_ref 0.979
_refine_ls_hydrogen_treatment mixed
_refine_ls_matrix_type full
_refine_ls_number_parameters 151
_refine_ls_number_reflns 2583
_refine_ls_number_restraints 0
_refine_ls_restrained_S_all 0.979
_refine_ls_R_factor_all 0.1225
_refine_ls_R_factor_gt 0.0626
_refine_ls_shift/su_max 0.000
_refine_ls_shift/su_mean 0.000
_refine_ls_structure_factor_coef Fsqd
_refine_ls_weighting_details 'calc w=1/[\s^2^(Fo^2^)+(0.0966P)^2^+0.0000P] where P=(Fo^2^+2Fc^2^)/3'
_refine_ls_weighting_scheme calc
_refine_ls_wR_factor_gt 0.1506
_refine_ls_wR_factor_ref 0.1830
_reflns_number_gt 1405
_reflns_number_total 2583
_reflns_threshold_expression >2sigma(I)
_cod_data_source_file cg5017615_si_002.cif
_cod_data_source_block b49_f2
_cod_depositor_comments
;
The following automatic conversions were performed:

'_symmetry_cell_setting' value 'Monoclinic' changed to 'monoclinic'
according to
/usr/data/users/saulius/crontab/automatic-downloads/rss-feeds/ACS/lib/dictionaries/cif_core.dic
dictionary named 'cif_core.dic' version 2.4.2 from 2011-04-26.

Automatic conversion script
Id: cif_fix_values 3008 2015-01-20 13:52:24Z robertas 

 Adding full bibliography for 4512763--4512765.cif.
;
_cod_original_cell_volume 2212.2(17)
_cod_original_sg_symbol_H-M 'C 2/c'
_cod_database_code 4512763

loop_
_symmetry_equiv_pos_as_xyz
'x, y, z'
'-x, y, -z+1/2'
'x+1/2, y+1/2, z'
'-x+1/2, y+1/2, -z+1/2'
'-x, -y, -z'
'x, -y, z-1/2'
'-x+1/2, -y+1/2, -z'
'x+1/2, -y+1/2, z-1/2'

loop_
_atom_site_label
_atom_site_type_symbol
_atom_site_fract_x
_atom_site_fract_y
_atom_site_fract_z
_atom_site_U_iso_or_equiv
_atom_site_adp_type
_atom_site_occupancy
_atom_site_symmetry_multiplicity
_atom_site_calc_flag
_atom_site_refinement_flags
_atom_site_disorder_assembly
_atom_site_disorder_group
C1 C 0.06382(12) 0.6446(3) 0.9242(4) 0.0596(8) Uani 1 1 d . . .
C2 C 0.11102(11) 0.6530(3) 1.0669(4) 0.0609(8) Uani 1 1 d . . .
H21 H 0.1035 0.6046 1.1616 0.073 Uiso 1 1 calc R . .
H22 H 0.1141 0.7325 1.1076 0.073 Uiso 1 1 calc R . .
C3 C 0.16472(10) 0.6165(2) 1.0142(3) 0.0469(6) Uani 1 1 d . . .
H30 H 0.1620 0.5358 0.9747 0.056 Uiso 1 1 calc R . .
C4 C 0.21092(9) 0.6271(2) 1.1648(3) 0.0427(6) Uani 1 1 d . . .
H41 H 0.2149 0.7079 1.1989 0.051 Uiso 1 1 calc R . .
H42 H 0.2012 0.5835 1.2615 0.051 Uiso 1 1 calc R . .
C6 C 0.27506(9) 0.4717(2) 1.1251(3) 0.0366(5) Uani 1 1 d . . .
C7 C 0.33142(9) 0.4381(2) 1.0959(3) 0.0389(5) Uani 1 1 d . . .
C8 C 0.33943(11) 0.3268(2) 1.0344(3) 0.0460(6) Uani 1 1 d . . .
H8 H 0.3097 0.2771 1.0074 0.055 Uiso 1 1 calc R . .
C9 C 0.39159(12) 0.2904(2) 1.0137(4) 0.0584(8) Uani 1 1 d . . .
H9 H 0.3969 0.2167 0.9709 0.070 Uiso 1 1 calc R . .
C10 C 0.43543(13) 0.3631(3) 1.0562(4) 0.0677(9) Uani 1 1 d . . .
H10 H 0.4706 0.3375 1.0459 0.081 Uiso 1 1 calc R . .
C11 C 0.42758(12) 0.4744(3) 1.1145(4) 0.0714(9) Uani 1 1 d . . .
H11 H 0.4574 0.5239 1.1403 0.086 Uiso 1 1 calc R . .
C12 C 0.37589(11) 0.5121(2) 1.1344(4) 0.0553(7) Uani 1 1 d . . .
H12 H 0.3708 0.5869 1.1735 0.066 Uiso 1 1 calc R . .
N5 N 0.26276(8) 0.58475(17) 1.1234(2) 0.0407(5) Uani 1 1 d . . .
H5 H 0.2864 0.6339 1.0969 0.049 Uiso 1 1 calc R . .
O1 O 0.03989(10) 0.7343(2) 0.8745(4) 0.0920(8) Uani 1 1 d . . .
O2 O 0.04990(11) 0.5460(2) 0.8593(4) 0.1034(9) Uani 1 1 d . . .
O3 O 0.17518(7) 0.68998(16) 0.8758(2) 0.0490(5) Uani 1 1 d . . .
O6 O 0.24124(7) 0.39691(14) 1.1511(2) 0.0523(5) Uani 1 1 d . . .
H2 H 0.0000 0.506(4) 0.791(8) 0.078 Uiso 0.50 1 d P A 1
H3 H 0.1943(15) 0.655(3) 0.820(5) 0.078 Uiso 1 1 d . . .
H2' H 0.0000 0.712(4) 0.7500 0.078 Uiso 1 2 d S B 2

loop_
_atom_site_aniso_label
_atom_site_aniso_U_11
_atom_site_aniso_U_22
_atom_site_aniso_U_33
_atom_site_aniso_U_23
_atom_site_aniso_U_13
_atom_site_aniso_U_12
C1 0.0402(15) 0.076(2) 0.0655(17) -0.0136(16) 0.0156(13) -0.0141(14)
C2 0.0430(16) 0.084(2) 0.0571(16) -0.0056(14) 0.0130(12) 0.0008(13)
C3 0.0377(13) 0.0588(16) 0.0449(13) 0.0064(11) 0.0082(11) -0.0022(11)
C4 0.0381(13) 0.0464(14) 0.0445(13) 0.0012(10) 0.0090(10) 0.0033(10)
C6 0.0395(13) 0.0394(13) 0.0306(10) 0.0016(9) 0.0038(9) -0.0040(10)
C7 0.0377(13) 0.0440(13) 0.0346(11) -0.0003(9) 0.0035(9) 0.0019(10)
C8 0.0558(16) 0.0450(14) 0.0384(12) -0.0004(10) 0.0106(11) 0.0033(11)
C9 0.068(2) 0.0554(17) 0.0548(16) 0.0000(12) 0.0194(14) 0.0170(14)
C10 0.0480(17) 0.089(2) 0.0663(19) -0.0007(16) 0.0085(14) 0.0211(16)
C11 0.0394(16) 0.086(2) 0.087(2) -0.0231(18) 0.0015(15) 0.0007(14)
C12 0.0401(14) 0.0593(17) 0.0650(17) -0.0127(13) 0.0026(12) 0.0012(12)
N5 0.0328(10) 0.0400(11) 0.0501(11) 0.0016(8) 0.0091(9) -0.0025(8)
O1 0.0617(14) 0.0938(18) 0.112(2) -0.0157(15) -0.0147(13) 0.0119(13)
O2 0.0725(16) 0.101(2) 0.128(2) -0.0138(17) -0.0145(15) 0.0135(14)
O3 0.0454(11) 0.0588(12) 0.0455(10) 0.0093(8) 0.0159(8) 0.0111(8)
O6 0.0530(11) 0.0455(10) 0.0620(11) -0.0004(8) 0.0204(9) -0.0120(8)

loop_
_atom_type_symbol
_atom_type_description
_atom_type_scat_dispersion_real
_atom_type_scat_dispersion_imag
_atom_type_scat_source
C C 0.0033 0.0016 'International Tables Vol C Tables 4.2.6.8 and 6.1.1.4'
H H 0.0000 0.0000 'International Tables Vol C Tables 4.2.6.8 and 6.1.1.4'
N N 0.0061 0.0033 'International Tables Vol C Tables 4.2.6.8 and 6.1.1.4'
O O 0.0106 0.0060 'International Tables Vol C Tables 4.2.6.8 and 6.1.1.4'

loop_
_geom_angle_atom_site_label_1
_geom_angle_atom_site_label_2
_geom_angle_atom_site_label_3
_geom_angle
O1 C1 O2 122.4(3)
O1 C1 C2 118.0(3)
O2 C1 C2 119.6(3)
C1 C2 C3 113.2(2)
C1 C2 H21 108.9
C3 C2 H21 108.9
C1 C2 H22 108.9
C3 C2 H22 108.9
H21 C2 H22 107.8
O3 C3 C2 107.8(2)
O3 C3 C4 110.3(2)
C2 C3 C4 110.6(2)
O3 C3 H30 109.4
C2 C3 H30 109.4
C4 C3 H30 109.4
N5 C4 C3 112.5(2)
N5 C4 H41 109.1
C3 C4 H41 109.1
N5 C4 H42 109.1
C3 C4 H42 109.1
H41 C4 H42 107.8
O6 C6 N5 121.6(2)
O6 C6 C7 120.6(2)
N5 C6 C7 117.8(2)
C12 C7 C8 119.6(2)
C12 C7 C6 122.0(2)
C8 C7 C6 118.3(2)
C9 C8 C7 120.0(2)
C9 C8 H8 120.0
C7 C8 H8 120.0
C10 C9 C8 119.9(3)
C10 C9 H9 120.0
C8 C9 H9 120.0
C9 C10 C11 120.3(3)
C9 C10 H10 119.9
C11 C10 H10 119.9
C12 C11 C10 120.4(3)
C12 C11 H11 119.8
C10 C11 H11 119.8
C11 C12 C7 119.7(3)
C11 C12 H12 120.1
C7 C12 H12 120.1
C6 N5 C4 122.2(2)
C6 N5 H5 118.9
C4 N5 H5 118.9
C1 O1 H2' 110.3(18)
C1 O2 H2 129.9(19)
C3 O3 H3 108(3)

loop_
_geom_bond_atom_site_label_1
_geom_bond_atom_site_label_2
_geom_bond_distance
C1 O1 1.227(4)
C1 O2 1.272(4)
C1 C2 1.500(4)
C2 C3 1.503(4)
C2 H21 0.9700
C2 H22 0.9700
C3 O3 1.432(3)
C3 C4 1.526(3)
C3 H30 0.9800
C4 N5 1.448(3)
C4 H41 0.9700
C4 H42 0.9700
C6 O6 1.236(3)
C6 N5 1.337(3)
C6 C7 1.491(3)
C7 C12 1.388(4)
C7 C8 1.394(3)
C8 C9 1.384(4)
C8 H8 0.9300
C9 C10 1.370(4)
C9 H9 0.9300
C10 C11 1.385(4)
C10 H10 0.9300
C11 C12 1.376(4)
C11 H11 0.9300
C12 H12 0.9300
N5 H5 0.8600
O1 H2' 1.310(9)
O2 H2 1.35(2)
O3 H3 0.79(4)

loop_
_geom_torsion_atom_site_label_1
_geom_torsion_atom_site_label_2
_geom_torsion_atom_site_label_3
_geom_torsion_atom_site_label_4
_geom_torsion
O1 C1 C2 C3 -116.8(3)
O2 C1 C2 C3 63.4(4)
C1 C2 C3 O3 59.3(3)
C1 C2 C3 C4 180.0(2)
O3 C3 C4 N5 -65.1(3)
C2 C3 C4 N5 175.8(2)
O6 C6 C7 C12 -153.4(2)
N5 C6 C7 C12 26.1(3)
O6 C6 C7 C8 23.9(3)
N5 C6 C7 C8 -156.5(2)
C12 C7 C8 C9 0.6(3)
C6 C7 C8 C9 -176.8(2)
C7 C8 C9 C10 1.1(4)
C8 C9 C10 C11 -2.2(4)
C9 C10 C11 C12 1.7(5)
C10 C11 C12 C7 0.0(5)
C8 C7 C12 C11 -1.2(4)
C6 C7 C12 C11 176.2(3)
O6 C6 N5 C4 4.9(3)
C7 C6 N5 C4 -174.61(19)
C3 C4 N5 C6 -80.4(3)
